data_1508473
loop_
_publ_author_name
'Froschauer, Carmen'
'Kahlenberg, Volker'
'Laus, Gerhard'
'Schottenberger, Herwig'

_publ_section_title
;
 Halogen Interactions in 2,4,5-Tribromoimidazolium Salts
;
_journal_issue 3
_journal_name_full Crystals
_journal_page_first 1017
_journal_page_last 1033
_journal_paper_doi 10.3390/cryst2031017
_journal_volume 2
_journal_year 2012
_chemical_absolute_configuration ad
_chemical_formula_moiety 'C6 H3 Br3 N2'
_chemical_formula_sum 'C6 H3 Br3 N2'
_chemical_formula_weight 342.83
_chemical_name_systematic
;
 ?
;
_space_group_IT_number 29
_symmetry_cell_setting orthorhombic
_symmetry_Int_Tables_number 29
_symmetry_space_group_name_Hall 'P 2c -2b'
_symmetry_space_group_name_H-M 'P b c 21'
_atom_sites_solution_hydrogens geom
_atom_sites_solution_primary direct
_atom_sites_solution_secondary difmap
_audit_conform_dict_location ftp://ftp.iucr.org/pub/cif_core.dic
_audit_conform_dict_name cif_core.dic
_audit_conform_dict_version 2.4
_audit_creation_date 2010-11-29T14:11:28-00:00
_audit_creation_method 'WinGX routine CIF_UPDATE'
_cell_angle_alpha 90
_cell_angle_beta 90
_cell_angle_gamma 90
_cell_formula_units_Z 4
_cell_length_a 7.1109(2)
_cell_length_b 7.8014(2)
_cell_length_c 15.6397(5)
_cell_measurement_reflns_used 3950
_cell_measurement_temperature 173(2)
_cell_measurement_theta_max 28.4313
_cell_measurement_theta_min 2.8587
_cell_volume 867.61(4)
_computing_cell_refinement
;
        CrysAlisPro, Oxford Diffraction Ltd.,
        Version 1.171.34.9 (release 08-12-2009 CrysAlis171 .NET)
        (compiled Dec  8 2009,17:31:18)
;
_computing_data_collection
;
        CrysAlisPro, Oxford Diffraction Ltd.,
        Version 1.171.34.9 (release 08-12-2009 CrysAlis171 .NET)
        (compiled Dec  8 2009,17:31:18)
;
_computing_data_reduction
;
        CrysAlisPro, Oxford Diffraction Ltd.,
        Version 1.171.34.9 (release 08-12-2009 CrysAlis171 .NET)
        (compiled Dec  8 2009,17:31:18)
;
_computing_structure_refinement 'SHELXL-97 (Sheldrick, 2008)'
_computing_structure_solution 'SIR2002 (Burla et al., 2003)'
_diffrn_ambient_temperature 173(2)
_diffrn_detector_area_resol_mean 10.3575
_diffrn_measured_fraction_theta_full 0.999
_diffrn_measured_fraction_theta_max 0.999
_diffrn_measurement_device_type 'Xcalibur, Ruby, Gemini ultra'
_diffrn_measurement_method '\w scans'
_diffrn_orient_matrix_UB_11 -0.0185405
_diffrn_orient_matrix_UB_12 -0.0707832
_diffrn_orient_matrix_UB_13 -0.0272083
_diffrn_orient_matrix_UB_21 0.0000587
_diffrn_orient_matrix_UB_22 0.0555465
_diffrn_orient_matrix_UB_23 -0.0358941
_diffrn_orient_matrix_UB_31 0.0980106
_diffrn_orient_matrix_UB_32 -0.0133886
_diffrn_orient_matrix_UB_33 -0.0050958
_diffrn_radiation_monochromator graphite
_diffrn_radiation_type MoK\a
_diffrn_radiation_wavelength 0.71073
_diffrn_reflns_av_R_equivalents 0.0306
_diffrn_reflns_av_unetI/netI 0.0249
_diffrn_reflns_limit_h_max 8
_diffrn_reflns_limit_h_min -8
_diffrn_reflns_limit_k_max 9
_diffrn_reflns_limit_k_min -9
_diffrn_reflns_limit_l_max 15
_diffrn_reflns_limit_l_min -18
_diffrn_reflns_number 4789
_diffrn_reflns_theta_full 25.34
_diffrn_reflns_theta_max 25.34
_diffrn_reflns_theta_min 2.86
_exptl_absorpt_coefficient_mu 13.882
_exptl_absorpt_correction_T_max 1
_exptl_absorpt_correction_T_min 0.47085
_exptl_absorpt_correction_type multi-scan
_exptl_absorpt_process_details
;
        CrysAlisPro, Oxford Diffraction Ltd.,
        Version 1.171.34.9 (release 08-12-2009 CrysAlis171 .NET)
        (compiled Dec  8 2009,17:31:18)
        Empirical absorption correction using spherical harmonics,
 implemented in SCALE3 ABSPACK scaling algorithm.
;
_exptl_crystal_colour colourless
_exptl_crystal_density_diffrn 2.625
_exptl_crystal_density_method 'not measured'
_exptl_crystal_description prismatic
_exptl_crystal_F_000 632
_exptl_crystal_size_max 0.48
_exptl_crystal_size_mid 0.08
_exptl_crystal_size_min 0.08
_refine_diff_density_max 0.532
_refine_diff_density_min -0.478
_refine_diff_density_rms 0.099
_refine_ls_abs_structure_details 'Flack H D (1983), Acta Cryst. A39, 876-881'
_refine_ls_abs_structure_Flack 0.03(2)
_refine_ls_extinction_method none
_refine_ls_goodness_of_fit_ref 1.091
_refine_ls_hydrogen_treatment mixed
_refine_ls_matrix_type full
_refine_ls_number_parameters 104
_refine_ls_number_reflns 1276
_refine_ls_number_restraints 1
_refine_ls_restrained_S_all 1.091
_refine_ls_R_factor_all 0.0205
_refine_ls_R_factor_gt 0.0191
_refine_ls_shift/su_max 0.001
_refine_ls_shift/su_mean 0
_refine_ls_structure_factor_coef Fsqd
_refine_ls_weighting_details 'calc w=1/[\s^2^(Fo^2^)+(0.0209P)^2^+0.3489P] where P=(Fo^2^+2Fc^2^)/3'
_refine_ls_weighting_scheme calc
_refine_ls_wR_factor_gt 0.0421
_refine_ls_wR_factor_ref 0.0427
_reflns_number_gt 1243
_reflns_number_total 1276
_reflns_threshold_expression >2\s(I)
_cod_data_source_file C6H3Br3N2_Pbc21_CCDC881953_crystals-02-01017-s001_DC208.cif
_cod_data_source_block cf250_1_chateigner1508473
_cod_database_code 1508473

loop_
_symmetry_equiv_pos_as_xyz
'x, y, z'
'-x, -y, z+1/2'
'-x, y+1/2, z'
'x, -y+1/2, z+1/2'

loop_
_atom_site_label
_atom_site_type_symbol
_atom_site_fract_x
_atom_site_fract_y
_atom_site_fract_z
_atom_site_U_iso_or_equiv
_atom_site_adp_type
_atom_site_occupancy
_atom_site_symmetry_multiplicity
_atom_site_calc_flag
_atom_site_refinement_flags
Br2 Br 0.60663(7) 1.03055(7) 0.74662(3) 0.02288(13) Uani 1 1 d .
Br1 Br 0.36560(7) 0.69663(6) 0.44688(3) 0.02215(13) Uani 1 1 d .
Br3 Br 1.02809(6) 0.85671(5) 0.62863(4) 0.01868(12) Uani 1 1 d .
C2 C 0.6178(6) 0.9094(6) 0.6436(3) 0.0132(10) Uani 1 1 d .
N1 N 0.7069(5) 0.7630(5) 0.5321(2) 0.0139(8) Uani 1 1 d .
N2 N 0.4574(6) 0.8717(5) 0.5992(3) 0.0171(9) Uani 1 1 d .
C3 C 0.7710(7) 0.8449(5) 0.6046(3) 0.0139(11) Uani 1 1 d .
C1 C 0.5182(6) 0.7855(6) 0.5329(3) 0.0148(10) Uani 1 1 d .
C4 C 0.8179(7) 0.6788(6) 0.4656(3) 0.0178(11) Uani 1 1 d .
H4B H 0.9338 0.6317 0.4916 0.021 Uiso 1 1 calc R
H4A H 0.7448 0.5817 0.442 0.021 Uiso 1 1 calc R
C6 C 0.9106(9) 0.8864(7) 0.3393(4) 0.0304(14) Uani 1 1 d .
C5 C 0.8692(6) 0.7936(6) 0.3963(4) 0.0188(11) Uani 1 1 d .
H6 H 0.935(10) 0.958(8) 0.296(5) 0.05(2) Uiso 1 1 d .

loop_
_atom_site_aniso_label
_atom_site_aniso_U_11
_atom_site_aniso_U_22
_atom_site_aniso_U_33
_atom_site_aniso_U_23
_atom_site_aniso_U_13
_atom_site_aniso_U_12
Br2 0.0288(3) 0.0267(3) 0.0131(2) -0.0038(2) 0.0019(2) 0.0029(2)
Br1 0.0204(2) 0.0266(3) 0.0194(3) -0.0024(2) -0.0051(2) -0.0017(2)
Br3 0.0158(2) 0.0207(2) 0.0196(2) -0.0008(3) -0.0028(2) -0.00023(19)
C2 0.014(2) 0.016(2) 0.010(2) 0.002(2) 0.0015(19) -0.0026(18)
N1 0.0127(19) 0.0152(18) 0.014(2) 0.0002(18) 0.0010(17) -0.0026(16)
N2 0.020(2) 0.016(2) 0.015(2) 0.0042(16) 0.0038(18) 0.0000(17)
C3 0.014(2) 0.013(2) 0.015(3) 0.003(2) 0.001(2) -0.004(2)
C1 0.012(2) 0.014(2) 0.018(3) 0.004(2) 0.000(2) -0.001(2)
C4 0.021(3) 0.017(2) 0.015(3) -0.005(2) 0.000(2) 0.003(2)
C6 0.038(4) 0.035(3) 0.018(3) 0.003(3) 0.009(3) 0.000(3)
C5 0.012(3) 0.026(3) 0.019(3) -0.006(2) -0.001(2) 0.002(2)

loop_
_atom_type_symbol
_atom_type_description
_atom_type_scat_dispersion_real
_atom_type_scat_dispersion_imag
_atom_type_scat_source
C C 0.0033 0.0016 'International Tables Vol C Tables 4.2.6.8 and 6.1.1.4'
H H 0 0 'International Tables Vol C Tables 4.2.6.8 and 6.1.1.4'
N N 0.0061 0.0033 'International Tables Vol C Tables 4.2.6.8 and 6.1.1.4'
Br Br -0.2901 2.4595 'International Tables Vol C Tables 4.2.6.8 and 6.1.1.4'

loop_
_geom_angle_atom_site_label_1
_geom_angle_atom_site_label_2
_geom_angle_atom_site_label_3
_geom_angle
C3 C2 N2 111.4(4)
C3 C2 Br2 127.9(4)
N2 C2 Br2 120.7(3)
C1 N1 C3 105.1(4)
C1 N1 C4 126.9(4)
C3 N1 C4 127.9(4)
C1 N2 C2 103.7(4)
C2 C3 N1 106.2(4)
C2 C3 Br3 133.0(4)
N1 C3 Br3 120.8(3)
N2 C1 N1 113.7(4)
N2 C1 Br1 124.8(3)
N1 C1 Br1 121.5(3)
C5 C4 N1 112.9(3)
C5 C4 H4B 109
N1 C4 H4B 109
C5 C4 H4A 109
N1 C4 H4A 109
H4B C4 H4A 107.8
C5 C6 H6 177(5)
C6 C5 C4 179.5(6)

loop_
_geom_bond_atom_site_label_1
_geom_bond_atom_site_label_2
_geom_bond_distance
Br2 C2 1.869(5)
Br1 C1 1.863(5)
Br3 C3 1.869(5)
C2 C3 1.346(6)
C2 N2 1.368(6)
N1 C1 1.353(6)
N1 C3 1.379(6)
N1 C4 1.461(6)
N2 C1 1.309(6)
C4 C5 1.452(7)
C4 H4B 0.99
C4 H4A 0.99
C6 C5 1.186(8)
C6 H6 0.90(7)

loop_
_geom_torsion_atom_site_label_1
_geom_torsion_atom_site_label_2
_geom_torsion_atom_site_label_3
_geom_torsion_atom_site_label_4
_geom_torsion
C3 C2 N2 C1 -0.7(5)
Br2 C2 N2 C1 -178.9(3)
N2 C2 C3 N1 0.2(5)
Br2 C2 C3 N1 178.4(3)
N2 C2 C3 Br3 177.4(3)
Br2 C2 C3 Br3 -4.5(7)
C1 N1 C3 C2 0.3(5)
C4 N1 C3 C2 176.9(4)
C1 N1 C3 Br3 -177.3(3)
C4 N1 C3 Br3 -0.7(6)
C2 N2 C1 N1 0.9(5)
C2 N2 C1 Br1 180.0(3)
C3 N1 C1 N2 -0.8(5)
C4 N1 C1 N2 -177.4(4)
C3 N1 C1 Br1 -179.9(3)
C4 N1 C1 Br1 3.4(6)
C1 N1 C4 C5 85.5(6)
C3 N1 C4 C5 -90.4(6)

loop_
_cod_related_entry_id
_cod_related_entry_code
_cod_related_entry_database
1 30652004 ChemSpider
